data_1517716
loop_
_publ_author_name
'Pankaj Kumar'
'Apurba Kalita'
'Biplab Mondal'

_publ_section_title
;
 Nitric oxide sensors based on copper(II) complexes of N-donor ligands
;
_journal_name_full
;
Inorganica Chimica Acta
;
_journal_page_first 88
_journal_page_last 96
_journal_volume 404
_journal_year 2013
_chemical_formula_moiety 'C8 H24 Cu N4 O, 2(Cl O4)'
_chemical_formula_sum 'C8 H24 Cl2 Cu N4 O9'
_chemical_formula_weight 454.76
_space_group_IT_number 19
_symmetry_cell_setting orthorhombic
_symmetry_Int_Tables_number 19
_symmetry_space_group_name_Hall 'P 2ac 2ab'
_symmetry_space_group_name_H-M 'P 21 21 21'
_atom_sites_solution_hydrogens geom
_atom_sites_solution_primary direct
_atom_sites_solution_secondary difmap
_cell_angle_alpha 90.00
_cell_angle_beta 90.00
_cell_angle_gamma 90.00
_cell_formula_units_Z 4
_cell_length_a 8.6454(5)
_cell_length_b 14.3954(8)
_cell_length_c 14.9911(8)
_cell_measurement_reflns_used 6894
_cell_measurement_temperature 296(2)
_cell_measurement_theta_max 23.66
_cell_measurement_theta_min 2.72
_cell_volume 1865.70(18)
_computing_cell_refinement 'Bruker SMART'
_computing_data_collection 'Bruker SMART'
_computing_data_reduction 'Bruker SAINT'
_computing_molecular_graphics 'Bruker SHELXTL'
_computing_publication_material 'Bruker SHELXTL'
_computing_structure_refinement 'Bruker SHELXTL'
_computing_structure_solution 'Bruker SHELXTL'
_diffrn_ambient_temperature 296(2)
_diffrn_measured_fraction_theta_full 0.931
_diffrn_measured_fraction_theta_max 0.931
_diffrn_measurement_device_type 'CCD area detector'
_diffrn_measurement_method 'phi and omega scans'
_diffrn_radiation_monochromator graphite
_diffrn_radiation_type MoK\a
_diffrn_radiation_wavelength 0.71073
_diffrn_reflns_av_R_equivalents 0.1858
_diffrn_reflns_av_sigmaI/netI 0.0910
_diffrn_reflns_limit_h_max 11
_diffrn_reflns_limit_h_min -11
_diffrn_reflns_limit_k_max 18
_diffrn_reflns_limit_k_min -18
_diffrn_reflns_limit_l_max 19
_diffrn_reflns_limit_l_min -19
_diffrn_reflns_number 24802
_diffrn_reflns_theta_full 27.99
_diffrn_reflns_theta_max 27.99
_diffrn_reflns_theta_min 1.96
_diffrn_source 'fine-focus sealed tube'
_exptl_absorpt_coefficient_mu 1.504
_exptl_absorpt_correction_type none
_exptl_crystal_colour blue
_exptl_crystal_density_diffrn 1.619
_exptl_crystal_density_method 'not measured'
_exptl_crystal_description cube
_exptl_crystal_F_000 940.0
_exptl_crystal_recrystallization_method methanol
_exptl_crystal_size_max 0.04
_exptl_crystal_size_mid 0.03
_exptl_crystal_size_min 0.02
_refine_diff_density_max 0.707
_refine_diff_density_min -0.833
_refine_diff_density_rms 0.132
_refine_ls_abs_structure_details 'Flack H D (1983), Acta Cryst. A39, 876-881'
_refine_ls_abs_structure_Flack 0.97(3)
_refine_ls_extinction_method none
_refine_ls_goodness_of_fit_ref 1.020
_refine_ls_hydrogen_treatment mixed
_refine_ls_matrix_type full
_refine_ls_number_parameters 221
_refine_ls_number_reflns 4038
_refine_ls_number_restraints 0
_refine_ls_restrained_S_all 1.020
_refine_ls_R_factor_all 0.0951
_refine_ls_R_factor_gt 0.0735
_refine_ls_shift/su_max 0.079
_refine_ls_shift/su_mean 0.015
_refine_ls_structure_factor_coef Fsqd
_refine_ls_weighting_details 'calc w=1/[\s^2^(Fo^2^)+(0.1338P)^2^+0.0000P] where P=(Fo^2^+2Fc^2^)/3'
_refine_ls_weighting_scheme calc
_refine_ls_wR_factor_gt 0.1982
_refine_ls_wR_factor_ref 0.2114
_reflns_number_gt 4033
_reflns_number_total 4038
_reflns_threshold_expression >2sigma(I)
_cod_data_source_file ICA-2013-404-88-96-1.cif
_cod_data_source_block 1
_cod_database_code 1517716

loop_
_symmetry_equiv_pos_as_xyz
'x, y, z'
'-x+1/2, -y, z+1/2'
'-x, y+1/2, -z+1/2'
'x+1/2, -y+1/2, -z'

loop_
_atom_site_label
_atom_site_type_symbol
_atom_site_fract_x
_atom_site_fract_y
_atom_site_fract_z
_atom_site_U_iso_or_equiv
_atom_site_adp_type
_atom_site_occupancy
_atom_site_symmetry_multiplicity
_atom_site_calc_flag
_atom_site_refinement_flags
Cu1 Cu 0.22098(10) 0.82634(5) 0.74190(5) 0.0392(3) Uani 1 1 d .
N1 N 0.2261(8) 0.7944(4) 0.8770(4) 0.0504(15) Uani 1 1 d .
N3 N 0.2159(8) 0.8575(4) 0.6057(4) 0.0544(16) Uani 1 1 d .
N4 N 0.0719(8) 0.9317(5) 0.7561(6) 0.071(2) Uani 1 1 d .
H4A H -0.0085 0.9138 0.7901 0.086 Uiso 1 1 calc R
H4B H 0.1189 0.9798 0.7831 0.086 Uiso 1 1 calc R
N2 N 0.3371(9) 0.7076(4) 0.7263(4) 0.0633(18) Uani 1 1 d .
H2A H 0.2908 0.6728 0.6842 0.076 Uiso 1 1 calc R
H2B H 0.4342 0.7199 0.7081 0.076 Uiso 1 1 calc R
C1 C 0.2554(14) 0.8707(6) 0.9383(5) 0.078(3) Uani 1 1 d .
H1A H 0.2439 0.8492 0.9985 0.118 Uiso 1 1 calc R
H1B H 0.1830 0.9199 0.9271 0.118 Uiso 1 1 calc R
H1C H 0.3588 0.8933 0.9296 0.118 Uiso 1 1 calc R
C3 C 0.3545(10) 0.7252(5) 0.8845(5) 0.0556(19) Uani 1 1 d .
H3A H 0.4535 0.7567 0.8813 0.067 Uiso 1 1 calc R
H3B H 0.3483 0.6935 0.9415 0.067 Uiso 1 1 calc R
C2 C 0.0747(12) 0.7449(8) 0.9023(7) 0.085(3) Uani 1 1 d .
H2C H 0.0829 0.7208 0.9618 0.128 Uiso 1 1 calc R
H2D H 0.0562 0.6947 0.8614 0.128 Uiso 1 1 calc R
H2E H -0.0096 0.7882 0.8993 0.128 Uiso 1 1 calc R
C6 C 0.1060(16) 0.7949(7) 0.5572(6) 0.090(3) Uani 1 1 d .
H6A H 0.0466 0.8307 0.5154 0.135 Uiso 1 1 calc R
H6B H 0.0376 0.7658 0.5992 0.135 Uiso 1 1 calc R
H6C H 0.1632 0.7480 0.5258 0.135 Uiso 1 1 calc R
C7 C 0.1458(13) 0.9527(6) 0.6042(7) 0.082(3) Uani 1 1 d .
H7A H 0.2240 0.9980 0.6202 0.099 Uiso 1 1 calc R
H7B H 0.1110 0.9666 0.5441 0.099 Uiso 1 1 calc R
C4 C 0.3417(11) 0.6563(6) 0.8105(6) 0.071(2) Uani 1 1 d .
H4C H 0.4299 0.6147 0.8113 0.085 Uiso 1 1 calc R
H4D H 0.2484 0.6197 0.8174 0.085 Uiso 1 1 calc R
C8 C 0.0153(14) 0.9607(8) 0.6656(8) 0.094(4) Uani 1 1 d .
H8A H -0.0688 0.9208 0.6465 0.113 Uiso 1 1 calc R
H8B H -0.0218 1.0243 0.6673 0.113 Uiso 1 1 calc R
Cl1 Cl 0.7710(3) 0.68607(15) 0.72668(15) 0.0664(5) Uani 1 1 d .
Cl2 Cl 0.7464(3) 0.99313(12) 0.92860(14) 0.0585(5) Uani 1 1 d .
O4 O 0.7344(9) 0.6730(6) 0.8164(5) 0.107(3) Uani 1 1 d .
O5 O 0.7094(17) 0.6106(7) 0.6776(7) 0.164(5) Uani 1 1 d .
O3 O 0.6965(13) 0.7654(6) 0.6905(7) 0.142(4) Uani 1 1 d .
O2 O 0.9278(11) 0.6918(10) 0.7127(7) 0.155(5) Uani 1 1 d .
C5 C 0.3687(12) 0.8654(9) 0.5628(7) 0.101(4) Uani 1 1 d .
H5A H 0.4043 0.8047 0.5458 0.151 Uiso 1 1 calc R
H5B H 0.4408 0.8926 0.6039 0.151 Uiso 1 1 calc R
H5C H 0.3605 0.9039 0.5108 0.151 Uiso 1 1 calc R
O1 O 0.4547(9) 0.9218(5) 0.7579(6) 0.096(2) Uani 1 1 d .
O9 O 0.628(3) 1.0484(13) 0.9207(15) 0.346(14) Uani 1 1 d .
O7 O 0.830(2) 1.0277(13) 0.8684(13) 0.376(18) Uani 1 1 d .
O8 O 0.814(3) 0.9807(13) 0.9991(14) 0.39(2) Uani 1 1 d .
O6 O 0.695(3) 0.9142(10) 0.922(2) 0.46(3) Uani 1 1 d .

loop_
_atom_site_aniso_label
_atom_site_aniso_U_11
_atom_site_aniso_U_22
_atom_site_aniso_U_33
_atom_site_aniso_U_23
_atom_site_aniso_U_13
_atom_site_aniso_U_12
Cu1 0.0485(5) 0.0371(4) 0.0320(4) -0.0003(3) 0.0005(3) 0.0057(3)
N1 0.054(4) 0.066(3) 0.032(3) -0.002(2) -0.001(3) -0.018(3)
N3 0.068(4) 0.059(3) 0.036(3) 0.004(2) 0.004(3) -0.005(3)
N4 0.070(4) 0.065(4) 0.079(5) 0.015(4) 0.014(5) 0.029(3)
N2 0.086(5) 0.051(3) 0.052(4) -0.006(3) 0.000(4) 0.022(3)
C1 0.113(8) 0.080(5) 0.043(4) -0.015(4) -0.004(6) -0.011(6)
C3 0.056(5) 0.062(4) 0.048(4) 0.021(4) -0.010(4) 0.000(4)
C2 0.070(7) 0.103(7) 0.082(7) 0.022(6) 0.002(5) -0.011(6)
C6 0.142(10) 0.089(6) 0.037(5) 0.006(4) -0.017(6) -0.021(7)
C7 0.099(8) 0.075(6) 0.073(6) 0.036(5) -0.010(6) 0.003(5)
C4 0.075(6) 0.066(5) 0.073(6) 0.019(4) -0.013(5) 0.016(4)
C8 0.110(9) 0.083(7) 0.090(8) 0.016(6) -0.019(7) 0.050(6)
Cl1 0.0627(12) 0.0727(12) 0.0637(12) 0.0109(9) 0.0015(10) 0.0053(10)
Cl2 0.0599(12) 0.0535(9) 0.0620(11) 0.0089(7) 0.0085(11) 0.0049(9)
O4 0.080(5) 0.165(8) 0.077(5) 0.010(5) 0.018(4) -0.021(6)
O5 0.242(13) 0.125(7) 0.125(8) -0.025(6) -0.016(9) -0.066(9)
O3 0.177(10) 0.104(6) 0.143(8) 0.040(5) -0.001(7) 0.051(7)
O2 0.102(7) 0.247(13) 0.114(8) 0.047(8) 0.038(6) 0.006(8)
C5 0.078(7) 0.169(11) 0.055(6) 0.008(7) 0.014(5) 0.010(8)
O1 0.105(5) 0.106(5) 0.077(5) 0.001(4) -0.008(5) -0.052(4)
O9 0.40(2) 0.328(18) 0.31(2) 0.192(19) 0.18(2) 0.281(19)
O7 0.42(3) 0.37(2) 0.34(2) 0.251(19) 0.33(2) 0.30(2)
O8 0.57(4) 0.241(17) 0.37(3) 0.096(17) -0.41(3) -0.07(2)
O6 0.44(3) 0.158(12) 0.78(6) 0.23(2) -0.41(4) -0.151(17)

loop_
_atom_type_symbol
_atom_type_description
_atom_type_scat_dispersion_real
_atom_type_scat_dispersion_imag
_atom_type_scat_source
C C 0.0033 0.0016 'International Tables Vol C Tables 4.2.6.8 and 6.1.1.4'
H H 0.0000 0.0000 'International Tables Vol C Tables 4.2.6.8 and 6.1.1.4'
N N 0.0061 0.0033 'International Tables Vol C Tables 4.2.6.8 and 6.1.1.4'
O O 0.0106 0.0060 'International Tables Vol C Tables 4.2.6.8 and 6.1.1.4'
Cl Cl 0.1484 0.1585 'International Tables Vol C Tables 4.2.6.8 and 6.1.1.4'
Cu Cu 0.3201 1.2651 'International Tables Vol C Tables 4.2.6.8 and 6.1.1.4'

loop_
_geom_angle_atom_site_label_1
_geom_angle_atom_site_label_2
_geom_angle_atom_site_label_3
_geom_angle
N2 Cu1 N4 170.1(3)
N2 Cu1 N1 85.1(3)
N4 Cu1 N1 94.5(3)
N2 Cu1 N3 94.6(3)
N4 Cu1 N3 85.8(3)
N1 Cu1 N3 179.6(2)
C1 N1 C3 109.0(7)
C1 N1 C2 110.1(8)
C3 N1 C2 107.7(6)
C1 N1 Cu1 116.9(5)
C3 N1 Cu1 103.7(4)
C2 N1 Cu1 108.9(5)
C5 N3 C7 106.6(7)
C5 N3 C6 113.8(8)
C7 N3 C6 106.6(8)
C5 N3 Cu1 115.1(6)
C7 N3 Cu1 102.7(5)
C6 N3 Cu1 111.0(5)
C8 N4 Cu1 108.9(6)
C4 N2 Cu1 110.2(5)
C4 C3 N1 109.4(6)
C8 C7 N3 112.0(7)
N2 C4 C3 108.0(6)
C7 C8 N4 107.2(8)
O2 Cl1 O4 112.2(6)
O2 Cl1 O3 110.0(7)
O4 Cl1 O3 112.0(6)
O2 Cl1 O5 109.7(9)
O4 Cl1 O5 108.2(6)
O3 Cl1 O5 104.4(7)
O8 Cl2 O6 96.1(12)
O8 Cl2 O7 113.8(18)
O6 Cl2 O7 121(2)
O8 Cl2 O9 123.1(17)
O6 Cl2 O9 106.2(16)
O7 Cl2 O9 98.1(10)

loop_
_geom_bond_atom_site_label_1
_geom_bond_atom_site_label_2
_geom_bond_distance
Cu1 N2 1.996(6)
Cu1 N4 2.002(6)
Cu1 N1 2.077(6)
Cu1 N3 2.090(6)
N1 C1 1.454(10)
N1 C3 1.496(10)
N1 C2 1.538(11)
N3 C5 1.474(12)
N3 C7 1.499(11)
N3 C6 1.498(12)
N4 C8 1.501(13)
N2 C4 1.463(11)
C3 C4 1.492(12)
C7 C8 1.460(15)
Cl1 O2 1.374(10)
Cl1 O4 1.394(8)
Cl1 O3 1.419(8)
Cl1 O5 1.416(9)
Cl2 O8 1.222(13)
Cl2 O6 1.223(13)
Cl2 O7 1.257(12)
Cl2 O9 1.299(15)
